data_1560338
loop_
_publ_author_name
'Kariem, Mukaddus'
'Yawer, Mohd'
'Kumar, Manesh'
'Nawaz Sheikh, Haq'
'Sood, Puneet'
'Kolekar, Sanjay S.'

_publ_section_title
;
 Self-assembly of coordination polymers of Pr(III), Nd(III), Tb(III),
 Dy(III) and Ho(III) with 5-hydroxyisophthalic acid and adipic acid:
 Syntheses, structures, porosity, luminescence and magnetic properties
;
_journal_name_full 'Journal of Solid State Chemistry'
_journal_page_first 61
_journal_page_last 69
_journal_paper_doi 10.1016/j.jssc.2017.08.001
_journal_volume 255
_journal_year 2017
_chemical_formula_moiety 'C11 H12 O9 Pr, H2 O'
_chemical_formula_sum 'C11 H14 O10 Pr'
_chemical_formula_weight 447.13
_space_group_crystal_system monoclinic
_space_group_IT_number 15
_space_group_name_Hall '-C 2yc'
_space_group_name_H-M_alt 'C 1 2/c 1'
_atom_sites_solution_hydrogens geom
_atom_sites_solution_primary direct
_atom_sites_solution_secondary difmap
_cell_angle_alpha 90.00
_cell_angle_beta 98.046(3)
_cell_angle_gamma 90.00
_cell_formula_units_Z 8
_cell_length_a 15.7099(4)
_cell_length_b 9.2267(2)
_cell_length_c 19.5764(5)
_cell_measurement_reflns_used 2703
_cell_measurement_temperature 293(2)
_cell_measurement_theta_max 27.8850
_cell_measurement_theta_min 2.5530
_cell_volume 2809.68(12)
_computing_cell_refinement
;
CrysAlisPro, Agilent Technologies,
Version 1.171.37.33d (release 23-04-2014 CrysAlis171 .NET)
(compiled Apr 23 2014,17:37:27)
;
_computing_data_collection
;
CrysAlisPro, Agilent Technologies,
Version 1.171.37.33d (release 23-04-2014 CrysAlis171 .NET)
(compiled Apr 23 2014,17:37:27)
;
_computing_data_reduction
;
CrysAlisPro, Agilent Technologies,
Version 1.171.37.33d (release 23-04-2014 CrysAlis171 .NET)
(compiled Apr 23 2014,17:37:27)
;
_computing_molecular_graphics
;
O. V. Dolomanov, L. J. Bourhis, R. J. Gildea, J. A. K. Howard and H. Puschmann,
OLEX2: a complete structure solution, refinement and analysis program.
J. Appl. Cryst. (2009). 42, 339-341.
;
_computing_publication_material
;
O. V. Dolomanov, L. J. Bourhis, R. J. Gildea, J. A. K. Howard and H. Puschmann,
OLEX2: a complete structure solution, refinement and analysis program.
J. Appl. Cryst. (2009). 42, 339-341.
;
_computing_structure_refinement
;
SHELXL, G.M. Sheldrick, Acta Cryst.
(2008). A64, 112-122
;
_computing_structure_solution
;
SHELXS, G.M. Sheldrick, Acta Cryst.
(2008). A64, 112-122
;
_diffrn_ambient_temperature 293(2)
_diffrn_detector 'CCD plate'
_diffrn_detector_area_resol_mean 7.9987
_diffrn_detector_type Eos
_diffrn_measured_fraction_theta_full 0.9860
_diffrn_measured_fraction_theta_max 0.8839
_diffrn_measurement_details
;
#__ type_ start__ end____ width___ exp.time_
  1 omega   36.00  120.00   1.0000    2.8250
omega____ theta____ kappa____ phi______ frames
    -       26.9215  178.0000 -150.0000 84

#__ type_ start__ end____ width___ exp.time_
  2 omega   81.00  120.00   1.0000    2.8250
omega____ theta____ kappa____ phi______ frames
    -       26.9215  178.0000  -30.0000 39

#__ type_ start__ end____ width___ exp.time_
  3 omega  -42.00   63.00   1.0000    2.8250
omega____ theta____ kappa____ phi______ frames
    -       26.9215  -37.0000 -180.0000 105
;
_diffrn_measurement_device 'four-circle diffractometer'
_diffrn_measurement_device_type 'SuperNova, Dual, Cu at zero, Eos'
_diffrn_measurement_method '\w scans'
_diffrn_orient_matrix_UB_11 0.0040279000
_diffrn_orient_matrix_UB_12 0.0752379000
_diffrn_orient_matrix_UB_13 0.0071625000
_diffrn_orient_matrix_UB_21 -0.0450968000
_diffrn_orient_matrix_UB_22 0.0083118000
_diffrn_orient_matrix_UB_23 -0.0087125000
_diffrn_orient_matrix_UB_31 -0.0054126000
_diffrn_orient_matrix_UB_32 -0.0133835000
_diffrn_orient_matrix_UB_33 0.0348131000
_diffrn_radiation_monochromator mirror
_diffrn_radiation_probe x-ray
_diffrn_radiation_type 'Mo K\a'
_diffrn_radiation_wavelength 0.71073
_diffrn_reflns_av_R_equivalents 0.0259
_diffrn_reflns_av_unetI/netI 0.0510
_diffrn_reflns_limit_h_max 19
_diffrn_reflns_limit_h_min -20
_diffrn_reflns_limit_k_max 5
_diffrn_reflns_limit_k_min -11
_diffrn_reflns_limit_l_max 25
_diffrn_reflns_limit_l_min -11
_diffrn_reflns_number 4760
_diffrn_reflns_theta_full 28.20
_diffrn_reflns_theta_max 28.20
_diffrn_reflns_theta_min 2.10
_diffrn_source 'SuperNova (Mo) X-ray Source'
_exptl_absorpt_coefficient_mu 3.519
_exptl_absorpt_correction_T_max 0.803
_exptl_absorpt_correction_T_min 0.531
_exptl_absorpt_correction_type gaussian
_exptl_absorpt_process_details
;
CrysAlisPro, Agilent Technologies,
Version 1.171.37.33d (release 23-04-2014 CrysAlis171 .NET)
(compiled Apr 23 2014,17:37:27)
Numerical absorption correction based on gaussian integration over
			a multifaceted crystal model
Empirical absorption correction using spherical harmonics,
 implemented in SCALE3 ABSPACK scaling algorithm.
;
_exptl_crystal_density_diffrn 2.114
_exptl_crystal_density_method 'not measured'
_exptl_crystal_description
;
;
_exptl_crystal_F_000 1752
_exptl_crystal_size_max 0.3058
_exptl_crystal_size_mid 0.1034
_exptl_crystal_size_min 0.0797
_refine_diff_density_max 1.274
_refine_diff_density_min -0.992
_refine_diff_density_rms 0.144
_refine_ls_extinction_method none
_refine_ls_goodness_of_fit_ref 1.054
_refine_ls_hydrogen_treatment mixed
_refine_ls_matrix_type full
_refine_ls_number_parameters 205
_refine_ls_number_reflns 3052
_refine_ls_number_restraints 0
_refine_ls_restrained_S_all 1.054
_refine_ls_R_factor_all 0.0382
_refine_ls_R_factor_gt 0.0322
_refine_ls_shift/su_max 0.002
_refine_ls_shift/su_mean 0.000
_refine_ls_structure_factor_coef Fsqd
_refine_ls_weighting_details 'calc w=1/[\s^2^(Fo^2^)+(0.0227P)^2^+4.2519P] where P=(Fo^2^+2Fc^2^)/3'
_refine_ls_weighting_scheme calc
_refine_ls_wR_factor_gt 0.0654
_refine_ls_wR_factor_ref 0.0713
_reflns_number_gt 2646
_reflns_number_total 3052
_reflns_threshold_expression >2sigma(I)
_cod_data_source_file mmc2.cif
_cod_data_source_block f8_rt_mo
_cod_original_cell_volume 2809.66(13)
_cod_database_code 1560338
_chemical_oxdiff_formula 'C88 H112 O80 Pr8 '
_reflns_odcompleteness_completeness 98.60
_reflns_odcompleteness_iscentric 1
_reflns_odcompleteness_theta 26.32

loop_
_space_group_symop_id
_space_group_symop_operation_xyz
1 'x, y, z'
2 '-x, y, -z+1/2'
3 'x+1/2, y+1/2, z'
4 '-x+1/2, y+1/2, -z+1/2'
5 '-x, -y, -z'
6 'x, -y, z-1/2'
7 '-x+1/2, -y+1/2, -z'
8 'x+1/2, -y+1/2, z-1/2'

loop_
_atom_site_label
_atom_site_type_symbol
_atom_site_fract_x
_atom_site_fract_y
_atom_site_fract_z
_atom_site_U_iso_or_equiv
_atom_site_adp_type
_atom_site_occupancy
_atom_site_symmetry_multiplicity
_atom_site_calc_flag
_atom_site_refinement_flags
_atom_site_disorder_assembly
_atom_site_disorder_group
Pr1 Pr 0.444139(15) 0.17434(3) 0.539866(11) 0.01395(8) Uani 1 1 d . . .
O13 O 0.4148(2) 0.1859(3) 0.66464(15) 0.0219(7) Uani 1 1 d . . .
O10 O 0.40680(19) 0.1324(4) 0.91384(15) 0.0232(7) Uani 1 1 d . . .
O19 O 0.4701(2) -0.0855(3) 0.56112(15) 0.0222(7) Uani 1 1 d . . .
O18 O 0.4953(3) 0.3133(4) 0.44196(18) 0.0411(11) Uani 1 1 d . . .
O9 O 0.3442(2) -0.0706(4) 0.94411(15) 0.0261(8) Uani 1 1 d . . .
O14 O 0.09654(19) -0.0939(4) 0.73816(16) 0.0272(8) Uani 1 1 d . . .
H14 H 0.0876 -0.1508 0.7685 0.041 Uiso 1 1 calc R . .
C11 C 0.3432(3) 0.1218(5) 0.6515(2) 0.0190(9) Uani 1 1 d . . .
O20 O 0.5091(2) 0.4037(3) 0.59588(16) 0.0313(8) Uani 1 1 d . . .
H20A H 0.5182 0.3929 0.6398 0.047 Uiso 1 1 d R . .
H20B H 0.4743 0.4746 0.5860 0.047 Uiso 1 1 d R . .
O12 O 0.3118(2) 0.0920(4) 0.59086(15) 0.0303(8) Uani 1 1 d . . .
C8 C 0.3547(3) 0.0280(5) 0.9021(2) 0.0169(9) Uani 1 1 d . . .
C5 C 0.2162(3) 0.0132(5) 0.6979(2) 0.0217(10) Uani 1 1 d . . .
H5 H 0.1869 0.0098 0.6532 0.026 Uiso 1 1 calc R . .
C7 C 0.3420(3) 0.0797(5) 0.7767(2) 0.0191(9) Uani 1 1 d . . .
H7 H 0.3964 0.1213 0.7847 0.023 Uiso 1 1 calc R . .
O21 O 0.3356(2) 0.3679(4) 0.5131(2) 0.0498(11) Uani 1 1 d . . .
H21A H 0.2949 0.3378 0.4826 0.075 Uiso 1 1 d R . .
H21B H 0.3595 0.4419 0.4973 0.075 Uiso 1 1 d R . .
C3 C 0.2230(3) -0.0375(5) 0.8193(2) 0.0198(10) Uani 1 1 d . . .
H3 H 0.1984 -0.0768 0.8556 0.024 Uiso 1 1 calc R . .
C6 C 0.2981(3) 0.0725(5) 0.7103(2) 0.0187(9) Uani 1 1 d . . .
C4 C 0.1780(3) -0.0410(5) 0.7524(2) 0.0203(10) Uani 1 1 d . . .
C2 C 0.3040(3) 0.0240(5) 0.8317(2) 0.0186(9) Uani 1 1 d . . .
C17 C 0.5278(3) 0.2109(5) 0.4130(2) 0.0238(10) Uani 1 1 d . . .
C15 C 0.4865(3) 0.2351(7) 0.2849(2) 0.0376(14) Uani 1 1 d . . .
H15A H 0.4510 0.1503 0.2889 0.045 Uiso 1 1 calc R . .
H15B H 0.4511 0.3199 0.2890 0.045 Uiso 1 1 calc R . .
C16 C 0.5588(4) 0.2349(7) 0.3445(3) 0.0396(14) Uani 1 1 d . . .
H16A H 0.5994 0.1592 0.3372 0.048 Uiso 1 1 calc R . .
H16B H 0.5888 0.3269 0.3455 0.048 Uiso 1 1 calc R . .
O22 O 0.3108(4) 0.6500(7) 0.4790(5) 0.109(3) Uani 1 1 d G . .
H22A H 0.2645 0.6200 0.4556 0.164 Uiso 1 1 d G . .
H22B H 0.2991 0.6972 0.5138 0.164 Uiso 1 1 d G . .

loop_
_atom_site_aniso_label
_atom_site_aniso_U_11
_atom_site_aniso_U_22
_atom_site_aniso_U_33
_atom_site_aniso_U_23
_atom_site_aniso_U_13
_atom_site_aniso_U_12
Pr1 0.01682(14) 0.01407(14) 0.01092(13) -0.00001(9) 0.00182(9) 0.00267(9)
O13 0.0247(17) 0.0269(19) 0.0153(15) -0.0021(13) 0.0065(14) -0.0050(15)
O10 0.0170(16) 0.0288(19) 0.0211(16) 0.0009(14) -0.0070(13) -0.0078(14)
O19 0.0289(18) 0.0153(16) 0.0216(16) 0.0037(13) 0.0011(14) 0.0044(14)
O18 0.080(3) 0.0187(19) 0.031(2) 0.0081(15) 0.028(2) 0.0093(19)
O9 0.0260(17) 0.034(2) 0.0172(16) 0.0110(15) -0.0004(13) -0.0061(16)
O14 0.0187(16) 0.036(2) 0.0246(18) 0.0061(15) -0.0036(14) -0.0110(16)
C11 0.022(2) 0.021(2) 0.014(2) 0.0014(18) 0.0050(18) 0.003(2)
O20 0.051(2) 0.0143(17) 0.0249(18) 0.0044(14) -0.0070(16) -0.0019(17)
O12 0.0271(18) 0.050(2) 0.0139(16) -0.0015(16) 0.0021(14) -0.0041(17)
C8 0.015(2) 0.023(2) 0.012(2) 0.0010(18) 0.0001(17) 0.0011(18)
C5 0.022(2) 0.030(3) 0.012(2) 0.0008(19) -0.0044(17) -0.002(2)
C7 0.018(2) 0.019(2) 0.019(2) 0.0041(19) -0.0011(18) 0.0002(19)
O21 0.031(2) 0.032(2) 0.079(3) -0.001(2) -0.017(2) 0.0101(18)
C3 0.021(2) 0.021(2) 0.018(2) 0.0053(19) 0.0036(18) -0.0024(19)
C6 0.022(2) 0.020(2) 0.014(2) 0.0002(18) 0.0039(18) -0.0022(19)
C4 0.016(2) 0.023(3) 0.021(2) 0.0015(19) 0.0003(18) -0.0049(19)
C2 0.023(2) 0.015(2) 0.017(2) 0.0026(18) -0.0006(18) 0.0022(19)
C17 0.035(3) 0.018(2) 0.019(2) 0.005(2) 0.004(2) -0.001(2)
C15 0.047(3) 0.051(4) 0.017(3) -0.007(2) 0.010(2) -0.013(3)
C16 0.049(4) 0.047(4) 0.027(3) 0.012(3) 0.019(3) 0.012(3)
O22 0.120(6) 0.051(4) 0.174(7) 0.011(4) 0.082(6) -0.006(4)

loop_
_atom_type_symbol
_atom_type_description
_atom_type_scat_dispersion_real
_atom_type_scat_dispersion_imag
_atom_type_scat_source
C C 0.0033 0.0016 'International Tables Vol C Tables 4.2.6.8 and 6.1.1.4'
H H 0.0000 0.0000 'International Tables Vol C Tables 4.2.6.8 and 6.1.1.4'
O O 0.0106 0.0060 'International Tables Vol C Tables 4.2.6.8 and 6.1.1.4'
Pr Pr -0.2180 2.8214 'International Tables Vol C Tables 4.2.6.8 and 6.1.1.4'

loop_
_exptl_crystal_face_index_h
_exptl_crystal_face_index_k
_exptl_crystal_face_index_l
_exptl_crystal_face_perp_dist
_exptl_oxdiff_crystal_face_indexfrac_h
_exptl_oxdiff_crystal_face_indexfrac_k
_exptl_oxdiff_crystal_face_indexfrac_l
_exptl_oxdiff_crystal_face_x
_exptl_oxdiff_crystal_face_y
_exptl_oxdiff_crystal_face_z
-21 3 -1 0.0279 -20.9825 3.0036 -1.0201 0.1342 0.9801 0.0379
22 -3 -2 0.0582 21.9829 -3.0039 -1.9784 -0.1516 -0.9991 -0.1477
3 3 -27 0.1507 3.0101 2.9981 -26.9941 0.0444 0.1244 -0.9962
-1 -13 0 0.0402 -1.0103 -12.9964 0.0114 -0.9818 -0.0626 0.1798
15 10 -1 0.0405 14.9984 9.9942 -0.9967 0.8052 -0.5846 -0.2496
-4 13 0 0.0331 -3.9862 12.9974 -0.0156 0.9617 0.2879 -0.1529
-18 -8 0 0.0402 -17.9942 -7.9941 -0.0075 -0.6740 0.7451 0.2041
-13 -9 -9 0.0510 -12.9953 -8.9951 -9.0003 -0.7936 0.5897 -0.1226
18 -8 -1 0.0476 17.9811 -8.0017 -0.9772 -0.5366 -0.8689 -0.0243
-4 -2 27 0.1364 -4.0085 -1.9982 26.9924 0.0268 -0.0710 0.9881

loop_
_geom_angle_atom_site_label_1
_geom_angle_atom_site_label_2
_geom_angle_atom_site_label_3
_geom_angle
_geom_angle_site_symmetry_1
_geom_angle_site_symmetry_3
O13 Pr1 Pr1 123.00(7) . 5_656
O13 Pr1 O19 153.98(10) . 5_656
O13 Pr1 C11 25.68(11) . .
O13 Pr1 C17 162.00(12) . .
O10 Pr1 Pr1 64.64(7) 2_656 5_656
O10 Pr1 O13 86.74(10) 2_656 .
O10 Pr1 O19 69.63(11) 2_656 .
O10 Pr1 O19 70.51(10) 2_656 5_656
O10 Pr1 O18 88.35(13) 2_656 .
O10 Pr1 O9 134.64(10) 2_656 6
O10 Pr1 C11 106.98(11) 2_656 .
O10 Pr1 O20 70.21(11) 2_656 .
O10 Pr1 O12 127.31(10) 2_656 .
O10 Pr1 O21 142.79(13) 2_656 .
O10 Pr1 C17 79.30(12) 2_656 .
O19 Pr1 Pr1 39.22(7) . 5_656
O19 Pr1 Pr1 35.54(7) 5_656 5_656
O19 Pr1 O13 85.78(10) . .
O19 Pr1 O19 74.76(10) . 5_656
O19 Pr1 O18 124.06(10) . .
O19 Pr1 O9 79.79(11) . 6
O19 Pr1 C11 78.78(11) . .
O19 Pr1 C11 152.51(12) 5_656 .
O19 Pr1 O20 134.02(11) . .
O19 Pr1 O12 76.57(11) . .
O19 Pr1 O21 146.41(12) . .
O19 Pr1 C17 24.98(11) 5_656 .
O19 Pr1 C17 99.74(12) . .
O18 Pr1 Pr1 84.85(8) . 5_656
O18 Pr1 O13 145.48(11) . .
O18 Pr1 O19 49.31(10) . 5_656
O18 Pr1 C11 156.45(12) . .
O18 Pr1 O20 75.70(11) . .
O18 Pr1 O12 144.33(13) . .
O18 Pr1 C17 24.35(11) . .
O9 Pr1 Pr1 70.42(7) 6 5_656
O9 Pr1 O13 124.31(10) 6 .
O9 Pr1 O19 69.61(10) 6 5_656
O9 Pr1 O18 81.75(12) 6 .
O9 Pr1 C11 98.64(12) 6 .
O9 Pr1 O20 146.05(11) 6 .
O9 Pr1 O12 73.38(10) 6 .
O9 Pr1 O21 76.86(12) 6 .
O9 Pr1 C17 73.66(12) 6 .
C11 Pr1 Pr1 117.65(9) . 5_656
C11 Pr1 C17 172.30(13) . .
O20 Pr1 Pr1 131.02(8) . 5_656
O20 Pr1 O13 70.49(10) . .
O20 Pr1 O19 111.26(10) . 5_656
O20 Pr1 C11 92.45(12) . .
O20 Pr1 O12 112.41(11) . .
O20 Pr1 C17 93.92(12) . .
O12 Pr1 Pr1 109.49(8) . 5_656
O12 Pr1 O13 50.94(10) . .
O12 Pr1 O19 136.28(10) . 5_656
O12 Pr1 C11 25.34(11) . .
O12 Pr1 C17 146.96(12) . .
O21 Pr1 Pr1 144.02(10) . 5_656
O21 Pr1 O13 87.76(12) . .
O21 Pr1 O19 117.96(12) . 5_656
O21 Pr1 O18 75.91(13) . .
O21 Pr1 C11 81.24(13) . .
O21 Pr1 O20 73.27(13) . .
O21 Pr1 O12 73.84(13) . .
O21 Pr1 C17 96.48(14) . .
C17 Pr1 Pr1 60.52(9) . 5_656
C11 O13 Pr1 93.5(2) . .
C8 O10 Pr1 139.2(3) . 2_656
Pr1 O19 Pr1 105.24(10) . 5_656
C17 O19 Pr1 91.6(3) 5_656 5_656
C17 O19 Pr1 163.2(3) 5_656 .
C17 O18 Pr1 98.9(3) . .
C8 O9 Pr1 130.8(3) . 6_556
O13 C11 Pr1 60.8(2) . .
O13 C11 C6 119.2(4) . .
O12 C11 Pr1 60.6(2) . .
O12 C11 O13 121.1(4) . .
O12 C11 C6 119.6(4) . .
C6 C11 Pr1 171.2(3) . .
C11 O12 Pr1 94.1(3) . .
O10 C8 C2 115.8(4) . .
O9 C8 O10 125.2(4) . .
O9 C8 C2 119.1(4) . .
C6 C5 C4 119.9(4) . .
C6 C7 C2 119.6(4) . .
C2 C3 C4 120.4(4) . .
C5 C6 C11 120.7(4) . .
C7 C6 C11 118.5(4) . .
C7 C6 C5 120.7(4) . .
O14 C4 C5 117.8(4) . .
O14 C4 C3 122.5(4) . .
C5 C4 C3 119.7(4) . .
C7 C2 C8 118.1(4) . .
C3 C2 C8 122.1(4) . .
C3 C2 C7 119.8(4) . .
O19 C17 Pr1 63.4(2) 5_656 .
O19 C17 C16 119.9(4) 5_656 .
O18 C17 Pr1 56.8(2) . .
O18 C17 O19 120.1(4) . 5_656
O18 C17 C16 119.8(4) . .
C16 C17 Pr1 172.7(4) . .
C15 C15 C16 115.4(6) 2_655 .
C17 C16 C15 112.7(4) . .

loop_
_geom_bond_atom_site_label_1
_geom_bond_atom_site_label_2
_geom_bond_distance
_geom_bond_site_symmetry_2
Pr1 Pr1 4.0785(4) 5_656
Pr1 O13 2.550(3) .
Pr1 O10 2.421(3) 2_656
Pr1 O19 2.457(3) .
Pr1 O19 2.673(3) 5_656
Pr1 O18 2.529(3) .
Pr1 O9 2.464(3) 6
Pr1 C11 2.915(4) .
Pr1 O20 2.531(3) .
Pr1 O12 2.545(3) .
Pr1 O21 2.473(4) .
Pr1 C17 2.987(4) .
O13 C11 1.266(5) .
O10 Pr1 2.421(3) 2_656
O10 C8 1.264(5) .
O19 Pr1 2.673(3) 5_656
O19 C17 1.262(5) 5_656
O18 C17 1.247(5) .
O9 Pr1 2.464(3) 6_556
O9 C8 1.253(5) .
O14 C4 1.362(5) .
C11 O12 1.251(5) .
C11 C6 1.503(5) .
C8 C2 1.493(6) .
C5 C6 1.387(6) .
C5 C4 1.387(6) .
C7 C6 1.386(6) .
C7 C2 1.399(6) .
C3 C4 1.399(6) .
C3 C2 1.383(6) .
C17 O19 1.262(5) 5_656
C17 C16 1.506(6) .
C15 C15 1.487(8) 2_655
C15 C16 1.510(7) .

loop_
_geom_hbond_atom_site_label_D
_geom_hbond_atom_site_label_H
_geom_hbond_atom_site_label_A
_geom_hbond_distance_DH
_geom_hbond_distance_HA
_geom_hbond_distance_DA
_geom_hbond_angle_DHA
_geom_hbond_site_symmetry_A
O14 H14 O13 0.82 2.00 2.807(4) 168.0 4_546
O20 H20B O18 0.86 2.11 2.713(5) 127.4 5_666
O21 H21A O12 0.86 2.15 2.885(5) 143.5 7_556
O21 H21B O22 0.86 2.08 2.702(8) 129.0 .
O22 H22B O22 0.85 2.25 2.859(12) 128.7 7_566
